data_7104831
loop_
_publ_author_name
'Murugavel, Ramaswamy'
'Sathiyendiran, Malaichamy'
'Pothiraja, Ramasamy'
'Butcher, Ray J.'

_publ_section_title
;
 O--H Bond elongation in co-ordinated water through intramolecular
 P=O&#x22EF;H--O bonding. 'Snap-shots' in phosphate ester hydrolysis
;
_journal_coden_ASTM CHCOFS
_journal_issue 20
_journal_name_full
;
 Chemical Communications (Cambridge, United Kingdom)
;
_journal_page_first 2546
_journal_page_last 2547
_journal_paper_doi 10.1039/b306038a
_journal_year 2003
_chemical_formula_sum 'C28 H46 Cu N2 O9 P2'
_chemical_formula_weight 680.15
_chemical_name_common cu-phenanthroline-dtbp
_space_group_IT_number 14
_symmetry_cell_setting monoclinic
_symmetry_space_group_name_Hall '-P 2yn'
_symmetry_space_group_name_H-M 'P 1 21/n 1'
_atom_sites_solution_hydrogens geom
_atom_sites_solution_primary direct
_atom_sites_solution_secondary difmap
_audit_creation_method SHELXL-97
_cell_angle_alpha 90.00
_cell_angle_beta 95.62(3)
_cell_angle_gamma 90.00
_cell_formula_units_Z 4
_cell_length_a 10.569(2)
_cell_length_b 17.705(4)
_cell_length_c 17.346(4)
_cell_measurement_temperature 203(2)
_cell_volume 3230.1(11)
_computing_cell_refinement DIF4
_computing_data_collection DIF4
_computing_data_reduction REDU4
_computing_structure_refinement 'SHELXL-97 (Sheldrick, 1997)'
_computing_structure_solution SHELXS-97
_diffrn_ambient_temperature 203(2)
_diffrn_measured_fraction_theta_full 0.954
_diffrn_measured_fraction_theta_max 0.954
_diffrn_measurement_device_type STOE-AED-2
_diffrn_radiation_monochromator graphite
_diffrn_radiation_source 'fine-focus sealed tube'
_diffrn_radiation_type MoK\a
_diffrn_radiation_wavelength 0.71073
_diffrn_reflns_av_R_equivalents 0.0369
_diffrn_reflns_av_sigmaI/netI 0.0233
_diffrn_reflns_limit_h_max 12
_diffrn_reflns_limit_h_min -12
_diffrn_reflns_limit_k_max 17
_diffrn_reflns_limit_k_min 0
_diffrn_reflns_limit_l_max 20
_diffrn_reflns_limit_l_min 0
_diffrn_reflns_number 5971
_diffrn_reflns_theta_full 25.05
_diffrn_reflns_theta_max 25.05
_diffrn_reflns_theta_min 3.65
_diffrn_standards_number 0
_exptl_absorpt_coefficient_mu 0.828
_exptl_crystal_colour blue
_exptl_crystal_density_diffrn 1.399
_exptl_crystal_density_method 'not measured'
_exptl_crystal_description needles
_exptl_crystal_F_000 1436
_exptl_crystal_size_max 0.3
_exptl_crystal_size_mid 0.2
_exptl_crystal_size_min 0.1
_refine_diff_density_max 0.829
_refine_diff_density_min -0.769
_refine_diff_density_rms 0.091
_refine_ls_extinction_method none
_refine_ls_goodness_of_fit_ref 1.034
_refine_ls_hydrogen_treatment mixed
_refine_ls_matrix_type full
_refine_ls_number_parameters 394
_refine_ls_number_reflns 5460
_refine_ls_number_restraints 0
_refine_ls_restrained_S_all 1.034
_refine_ls_R_factor_all 0.0556
_refine_ls_R_factor_gt 0.0504
_refine_ls_shift/su_max 0.001
_refine_ls_shift/su_mean 0.000
_refine_ls_structure_factor_coef Fsqd
_refine_ls_weighting_details 'calc w=1/[\s^2^(Fo^2^)+(0.0936P)^2^+3.6666P] where P=(Fo^2^+2Fc^2^)/3'
_refine_ls_weighting_scheme calc
_refine_ls_wR_factor_gt 0.1342
_refine_ls_wR_factor_ref 0.1417
_reflns_number_gt 4883
_reflns_number_total 5460
_reflns_threshold_expression >2sigma(I)
_cod_data_source_file b306038a.txt
_cod_data_source_block 203K_structure_of_2
_cod_depositor_comments
;
The following automatic conversions were performed:
'_symmetry_cell_setting' value 'Monoclinic' changed to 'monoclinic'
according to '/home/saulius/struct/CIF-dictionaries/cif_core.dic'
dictionary named 'cif_core.dic' version 2.4.1 from 2010-06-29.

Automatic conversion script
Id: cif_fix_enum 1527 2010-12-29 10:47:43Z saulius 
;
_cod_original_sg_symbol_H-M P2(1)/n
_cod_database_code 7104831

loop_
_symmetry_equiv_pos_as_xyz
'x, y, z'
'-x+1/2, y+1/2, -z+1/2'
'-x, -y, -z'
'x-1/2, -y-1/2, z-1/2'

loop_
_atom_site_label
_atom_site_type_symbol
_atom_site_fract_x
_atom_site_fract_y
_atom_site_fract_z
_atom_site_U_iso_or_equiv
_atom_site_adp_type
_atom_site_occupancy
_atom_site_symmetry_multiplicity
_atom_site_calc_flag
_atom_site_refinement_flags
_atom_site_disorder_assembly
_atom_site_disorder_group
Cu1 Cu 0.77642(3) 0.88756(2) 0.572361(19) 0.02150(15) Uani 1 1 d . . .
P1 P 0.95244(7) 0.75970(5) 0.50244(4) 0.0236(2) Uani 1 1 d . . .
P2 P 0.89785(7) 0.91679(5) 0.74190(4) 0.0223(2) Uani 1 1 d . . .
O1 O 0.83615(18) 0.77706(12) 0.54179(12) 0.0242(5) Uani 1 1 d . . .
O2 O 1.0194(2) 0.82618(14) 0.47193(13) 0.0341(5) Uani 1 1 d . . .
O3 O 0.9235(2) 0.69835(14) 0.43708(13) 0.0360(6) Uani 1 1 d . . .
O4 O 1.0608(2) 0.71918(14) 0.55827(13) 0.0342(5) Uani 1 1 d . . .
O5 O 0.7894(2) 0.88791(13) 0.68599(12) 0.0280(5) Uani 1 1 d . . .
O6 O 1.02708(19) 0.91520(13) 0.71548(12) 0.0284(5) Uani 1 1 d . . .
O7 O 0.85527(19) 0.99986(12) 0.76123(12) 0.0265(5) Uani 1 1 d . . .
O8 O 0.9031(2) 0.87178(13) 0.82046(12) 0.0280(5) Uani 1 1 d . . .
O9 O 0.9486(2) 0.92893(13) 0.56579(14) 0.0268(5) Uani 1 1 d . . .
N1 N 0.5911(2) 0.86159(15) 0.56968(15) 0.0250(6) Uani 1 1 d . . .
N2 N 0.7132(2) 0.93472(14) 0.46766(14) 0.0234(5) Uani 1 1 d . . .
C1 C 0.5337(3) 0.8237(2) 0.62197(19) 0.0323(7) Uani 1 1 d . . .
H1 H 0.5823 0.8060 0.6666 0.039 Uiso 1 1 calc R . .
C2 C 0.4032(3) 0.8090(2) 0.6129(2) 0.0376(8) Uani 1 1 d . . .
H2 H 0.3659 0.7810 0.6508 0.045 Uiso 1 1 calc R . .
C3 C 0.3297(3) 0.8351(2) 0.5494(2) 0.0355(8) Uani 1 1 d . . .
H3 H 0.2417 0.8256 0.5433 0.043 Uiso 1 1 calc R . .
C4 C 0.3879(3) 0.87648(19) 0.4933(2) 0.0292(7) Uani 1 1 d . . .
C5 C 0.5191(3) 0.88754(16) 0.50607(18) 0.0241(7) Uani 1 1 d . . .
C6 C 0.5856(3) 0.92733(17) 0.45071(17) 0.0223(6) Uani 1 1 d . . .
C7 C 0.5183(3) 0.95635(18) 0.38373(18) 0.0281(7) Uani 1 1 d . . .
C8 C 0.3832(3) 0.9458(2) 0.3726(2) 0.0349(8) Uani 1 1 d . . .
H8 H 0.3369 0.9657 0.3282 0.042 Uiso 1 1 calc R . .
C9 C 0.3217(3) 0.9080(2) 0.4246(2) 0.0343(8) Uani 1 1 d . . .
H9 H 0.2331 0.9019 0.4158 0.041 Uiso 1 1 calc R . .
C10 C 0.5903(3) 0.9946(2) 0.33216(19) 0.0337(8) Uani 1 1 d . . .
H10 H 0.5501 1.0152 0.2861 0.040 Uiso 1 1 calc R . .
C11 C 0.7191(3) 1.0021(2) 0.34906(19) 0.0345(8) Uani 1 1 d . . .
H11 H 0.7677 1.0277 0.3147 0.041 Uiso 1 1 calc R . .
C12 C 0.7775(3) 0.97127(19) 0.41777(18) 0.0294(7) Uani 1 1 d . . .
H12 H 0.8659 0.9768 0.4289 0.035 Uiso 1 1 calc R . .
C13 C 0.8035(3) 0.6902(2) 0.38688(19) 0.0343(8) Uani 1 1 d . . .
C14 C 0.7096(4) 0.6504(3) 0.4316(3) 0.0644(14) Uani 1 1 d . . .
H14A H 0.6945 0.6802 0.4768 0.097 Uiso 1 1 calc R . .
H14B H 0.7429 0.6013 0.4480 0.097 Uiso 1 1 calc R . .
H14C H 0.6303 0.6440 0.3991 0.097 Uiso 1 1 calc R . .
C15 C 0.7566(6) 0.7654(3) 0.3569(3) 0.0807(18) Uani 1 1 d . . .
H15A H 0.8227 0.7902 0.3312 0.121 Uiso 1 1 calc R . .
H15B H 0.7345 0.7964 0.3997 0.121 Uiso 1 1 calc R . .
H15C H 0.6820 0.7583 0.3203 0.121 Uiso 1 1 calc R . .
C16 C 0.8378(5) 0.6403(4) 0.3217(3) 0.0768(17) Uani 1 1 d . . .
H16A H 0.9055 0.6638 0.2963 0.115 Uiso 1 1 calc R . .
H16B H 0.7639 0.6335 0.2845 0.115 Uiso 1 1 calc R . .
H16C H 0.8661 0.5916 0.3422 0.115 Uiso 1 1 calc R . .
C17 C 1.0437(3) 0.6627(2) 0.6176(2) 0.0330(8) Uani 1 1 d . . .
C18 C 0.9802(4) 0.6999(3) 0.6828(2) 0.0484(10) Uani 1 1 d . . .
H18A H 1.0276 0.7447 0.7002 0.073 Uiso 1 1 calc R . .
H18B H 0.9788 0.6648 0.7256 0.073 Uiso 1 1 calc R . .
H18C H 0.8939 0.7140 0.6643 0.073 Uiso 1 1 calc R . .
C19 C 1.1783(4) 0.6388(3) 0.6446(3) 0.0683(14) Uani 1 1 d . . .
H19A H 1.2249 0.6817 0.6678 0.102 Uiso 1 1 calc R . .
H19B H 1.2198 0.6206 0.6008 0.102 Uiso 1 1 calc R . .
H19C H 1.1763 0.5988 0.6827 0.102 Uiso 1 1 calc R . .
C20 C 0.9675(4) 0.5973(3) 0.5840(3) 0.0546(11) Uani 1 1 d . . .
H20A H 0.8799 0.6128 0.5715 0.082 Uiso 1 1 calc R . .
H20B H 0.9709 0.5565 0.6215 0.082 Uiso 1 1 calc R . .
H20C H 1.0023 0.5801 0.5374 0.082 Uiso 1 1 calc R . .
C21 C 0.9359(3) 1.05930(19) 0.79872(19) 0.0306(7) Uani 1 1 d . . .
C22 C 1.0066(4) 1.0973(2) 0.7373(2) 0.0436(9) Uiso 1 1 d . . .
H22A H 0.9462 1.1147 0.6954 0.065 Uiso 1 1 calc R . .
H22B H 1.0648 1.0616 0.7174 0.065 Uiso 1 1 calc R . .
H22C H 1.0541 1.1401 0.7600 0.065 Uiso 1 1 calc R . .
C23 C 1.0267(4) 1.0280(2) 0.8637(2) 0.0509(11) Uani 1 1 d . . .
H23A H 1.0835 0.9920 0.8428 0.076 Uiso 1 1 calc R . .
H23B H 0.9788 1.0030 0.9012 0.076 Uiso 1 1 calc R . .
H23C H 1.0760 1.0689 0.8887 0.076 Uiso 1 1 calc R . .
C24 C 0.8419(5) 1.1129(2) 0.8290(3) 0.0624(14) Uani 1 1 d . . .
H24A H 0.7975 1.0876 0.8680 0.094 Uiso 1 1 calc R . .
H24B H 0.7810 1.1290 0.7867 0.094 Uiso 1 1 calc R . .
H24C H 0.8866 1.1566 0.8517 0.094 Uiso 1 1 calc R . .
C25 C 0.7972(3) 0.8461(2) 0.86248(19) 0.0319(7) Uani 1 1 d . . .
C26 C 0.6904(4) 0.9033(2) 0.8589(3) 0.0485(10) Uani 1 1 d . . .
H26A H 0.6560 0.9103 0.8054 0.073 Uiso 1 1 calc R . .
H26B H 0.7228 0.9510 0.8799 0.073 Uiso 1 1 calc R . .
H26C H 0.6239 0.8851 0.8890 0.073 Uiso 1 1 calc R . .
C27 C 0.7519(4) 0.7709(2) 0.8285(2) 0.0495(10) Uani 1 1 d . . .
H27A H 0.7170 0.7780 0.7752 0.074 Uiso 1 1 calc R . .
H27B H 0.6867 0.7505 0.8583 0.074 Uiso 1 1 calc R . .
H27C H 0.8228 0.7360 0.8303 0.074 Uiso 1 1 calc R . .
C28 C 0.8544(4) 0.8360(3) 0.9451(2) 0.0512(10) Uani 1 1 d . . .
H28A H 0.8871 0.8840 0.9653 0.077 Uiso 1 1 calc R . .
H28B H 0.9232 0.7996 0.9466 0.077 Uiso 1 1 calc R . .
H28C H 0.7897 0.8178 0.9765 0.077 Uiso 1 1 calc R . .
H9A H 0.989(4) 0.897(2) 0.534(3) 0.045(12) Uiso 1 1 d . . .
H9B H 0.984(4) 0.919(3) 0.608(3) 0.047(12) Uiso 1 1 d . . .

loop_
_atom_site_aniso_label
_atom_site_aniso_U_11
_atom_site_aniso_U_22
_atom_site_aniso_U_33
_atom_site_aniso_U_23
_atom_site_aniso_U_13
_atom_site_aniso_U_12
Cu1 0.0147(2) 0.0246(3) 0.0238(2) 0.00128(13) -0.00561(15) -0.00298(13)
P1 0.0149(4) 0.0298(5) 0.0249(4) -0.0018(3) -0.0042(3) -0.0007(3)
P2 0.0179(4) 0.0255(5) 0.0222(4) 0.0003(3) -0.0053(3) -0.0006(3)
O1 0.0173(10) 0.0253(12) 0.0288(11) -0.0027(9) -0.0032(8) -0.0015(8)
O2 0.0249(11) 0.0388(14) 0.0388(13) -0.0011(10) 0.0045(10) -0.0069(10)
O3 0.0222(11) 0.0483(15) 0.0362(13) -0.0146(11) -0.0044(9) -0.0023(10)
O4 0.0204(11) 0.0424(14) 0.0380(12) 0.0055(11) -0.0060(9) -0.0019(10)
O5 0.0227(11) 0.0372(14) 0.0230(11) -0.0011(9) -0.0036(9) -0.0077(9)
O6 0.0190(10) 0.0361(13) 0.0290(11) -0.0013(9) -0.0030(9) 0.0003(9)
O7 0.0179(10) 0.0252(12) 0.0347(12) -0.0017(9) -0.0068(8) 0.0010(8)
O8 0.0231(11) 0.0317(12) 0.0279(11) 0.0055(9) -0.0042(9) 0.0028(9)
O9 0.0211(11) 0.0316(14) 0.0268(12) 0.0010(10) -0.0031(9) -0.0053(9)
N1 0.0204(13) 0.0231(14) 0.0300(13) 0.0001(11) -0.0046(10) 0.0004(10)
N2 0.0215(12) 0.0205(14) 0.0270(13) 0.0001(10) -0.0039(10) 0.0005(10)
C1 0.0265(16) 0.0330(19) 0.0361(17) 0.0056(14) -0.0031(13) -0.0056(14)
C2 0.0299(18) 0.034(2) 0.049(2) -0.0016(16) 0.0037(15) -0.0093(14)
C3 0.0185(15) 0.035(2) 0.052(2) -0.0108(16) 0.0001(14) -0.0060(13)
C4 0.0196(15) 0.0274(18) 0.0386(18) -0.0114(14) -0.0071(13) 0.0012(12)
C5 0.0212(15) 0.0188(17) 0.0308(16) -0.0061(12) -0.0045(12) 0.0026(11)
C6 0.0209(15) 0.0196(16) 0.0251(14) -0.0040(11) -0.0051(11) 0.0009(11)
C7 0.0290(16) 0.0245(18) 0.0284(16) -0.0056(13) -0.0088(12) 0.0049(13)
C8 0.0312(18) 0.034(2) 0.0354(18) -0.0076(15) -0.0179(14) 0.0128(15)
C9 0.0202(16) 0.036(2) 0.043(2) -0.0142(16) -0.0140(14) 0.0062(14)
C10 0.0413(19) 0.0309(19) 0.0265(16) 0.0015(13) -0.0084(14) 0.0065(15)
C11 0.040(2) 0.031(2) 0.0322(17) 0.0053(14) 0.0002(14) 0.0021(15)
C12 0.0244(16) 0.0301(18) 0.0327(16) 0.0021(13) -0.0019(13) -0.0009(13)
C13 0.0243(16) 0.043(2) 0.0330(17) -0.0111(15) -0.0112(13) -0.0022(14)
C14 0.041(2) 0.086(4) 0.063(3) -0.017(2) -0.009(2) -0.028(2)
C15 0.101(4) 0.066(3) 0.062(3) 0.005(3) -0.055(3) 0.002(3)
C16 0.047(3) 0.121(5) 0.059(3) -0.054(3) -0.010(2) 0.002(3)
C17 0.0209(15) 0.039(2) 0.0376(18) 0.0112(15) -0.0043(13) -0.0017(13)
C18 0.054(2) 0.055(3) 0.0344(19) 0.0082(17) -0.0018(17) -0.0045(19)
C19 0.033(2) 0.090(4) 0.079(3) 0.038(3) -0.008(2) 0.008(2)
C20 0.054(3) 0.047(3) 0.062(3) 0.003(2) 0.000(2) -0.010(2)
C21 0.0236(16) 0.0275(18) 0.0400(18) -0.0059(14) -0.0013(13) -0.0038(13)
C23 0.059(3) 0.047(2) 0.041(2) -0.0050(18) -0.0216(18) -0.0151(19)
C24 0.050(3) 0.040(3) 0.100(4) -0.027(2) 0.023(3) -0.0052(19)
C25 0.0311(17) 0.0315(19) 0.0326(17) 0.0057(14) 0.0015(13) -0.0042(14)
C26 0.036(2) 0.044(2) 0.068(3) 0.010(2) 0.0196(19) 0.0053(17)
C27 0.060(3) 0.040(2) 0.048(2) 0.0061(18) 0.0028(19) -0.0138(19)
C28 0.054(2) 0.066(3) 0.0328(19) 0.0102(19) 0.0040(17) -0.007(2)

loop_
_atom_type_symbol
_atom_type_description
_atom_type_scat_dispersion_real
_atom_type_scat_dispersion_imag
_atom_type_scat_source
C C 0.0033 0.0016 'International Tables Vol C Tables 4.2.6.8 and 6.1.1.4'
H H 0.0000 0.0000 'International Tables Vol C Tables 4.2.6.8 and 6.1.1.4'
N N 0.0061 0.0033 'International Tables Vol C Tables 4.2.6.8 and 6.1.1.4'
O O 0.0106 0.0060 'International Tables Vol C Tables 4.2.6.8 and 6.1.1.4'
P P 0.1023 0.0942 'International Tables Vol C Tables 4.2.6.8 and 6.1.1.4'
Cu Cu 0.3201 1.2651 'International Tables Vol C Tables 4.2.6.8 and 6.1.1.4'

loop_
_geom_angle_atom_site_label_1
_geom_angle_atom_site_label_2
_geom_angle_atom_site_label_3
_geom_angle
_geom_angle_site_symmetry_1
_geom_angle_site_symmetry_3
_geom_angle_publ_flag
O5 Cu1 O9 94.75(10) . . ?
O5 Cu1 N1 89.77(10) . . ?
O9 Cu1 N1 170.28(10) . . ?
O5 Cu1 N2 150.80(10) . . ?
O9 Cu1 N2 91.15(10) . . ?
N1 Cu1 N2 80.81(10) . . ?
O5 Cu1 O1 105.00(9) . . ?
O9 Cu1 O1 91.65(9) . . ?
N1 Cu1 O1 95.50(9) . . ?
N2 Cu1 O1 103.38(9) . . ?
O1 P1 O2 115.98(13) . . ?
O1 P1 O3 111.05(12) . . ?
O2 P1 O3 110.64(14) . . ?
O1 P1 O4 112.86(13) . . ?
O2 P1 O4 103.42(13) . . ?
O3 P1 O4 101.76(13) . . ?
O6 P2 O5 117.23(13) . . ?
O6 P2 O8 107.61(12) . . ?
O5 P2 O8 110.06(13) . . ?
O6 P2 O7 111.87(13) . . ?
O5 P2 O7 103.64(12) . . ?
O8 P2 O7 105.86(12) . . ?
P1 O1 Cu1 125.25(13) . . ?
C13 O3 P1 126.0(2) . . ?
C17 O4 P1 127.23(19) . . ?
P2 O5 Cu1 128.14(13) . . ?
C21 O7 P2 126.59(19) . . ?
C25 O8 P2 128.55(19) . . ?
Cu1 O9 H9A 107(3) . . ?
Cu1 O9 H9B 103(3) . . ?
H9A O9 H9B 102(4) . . ?
C1 N1 C5 118.1(3) . . ?
C1 N1 Cu1 127.7(2) . . ?
C5 N1 Cu1 114.1(2) . . ?
C12 N2 C6 118.0(3) . . ?
C12 N2 Cu1 129.5(2) . . ?
C6 N2 Cu1 112.5(2) . . ?
N1 C1 C2 122.0(3) . . ?
N1 C1 H1 119.0 . . ?
C2 C1 H1 119.0 . . ?
C3 C2 C1 120.4(3) . . ?
C3 C2 H2 119.8 . . ?
C1 C2 H2 119.8 . . ?
C2 C3 C4 118.8(3) . . ?
C2 C3 H3 120.6 . . ?
C4 C3 H3 120.6 . . ?
C5 C4 C3 117.2(3) . . ?
C5 C4 C9 118.3(3) . . ?
C3 C4 C9 124.5(3) . . ?
N1 C5 C4 123.4(3) . . ?
N1 C5 C6 116.1(3) . . ?
C4 C5 C6 120.5(3) . . ?
N2 C6 C7 123.9(3) . . ?
N2 C6 C5 116.4(3) . . ?
C7 C6 C5 119.7(3) . . ?
C6 C7 C10 116.4(3) . . ?
C6 C7 C8 118.8(3) . . ?
C10 C7 C8 124.9(3) . . ?
C9 C8 C7 121.1(3) . . ?
C9 C8 H8 119.4 . . ?
C7 C8 H8 119.4 . . ?
C8 C9 C4 121.6(3) . . ?
C8 C9 H9 119.2 . . ?
C4 C9 H9 119.2 . . ?
C11 C10 C7 119.9(3) . . ?
C11 C10 H10 120.0 . . ?
C7 C10 H10 120.0 . . ?
C10 C11 C12 119.4(3) . . ?
C10 C11 H11 120.3 . . ?
C12 C11 H11 120.3 . . ?
N2 C12 C11 122.5(3) . . ?
N2 C12 H12 118.8 . . ?
C11 C12 H12 118.8 . . ?
O3 C13 C14 108.5(3) . . ?
O3 C13 C15 110.8(3) . . ?
C14 C13 C15 112.7(4) . . ?
O3 C13 C16 104.1(3) . . ?
C14 C13 C16 109.6(4) . . ?
C15 C13 C16 110.8(4) . . ?
C13 C14 H14A 109.5 . . ?
C13 C14 H14B 109.5 . . ?
H14A C14 H14B 109.5 . . ?
C13 C14 H14C 109.5 . . ?
H14A C14 H14C 109.5 . . ?
H14B C14 H14C 109.5 . . ?
C13 C15 H15A 109.5 . . ?
C13 C15 H15B 109.5 . . ?
H15A C15 H15B 109.5 . . ?
C13 C15 H15C 109.5 . . ?
H15A C15 H15C 109.5 . . ?
H15B C15 H15C 109.5 . . ?
C13 C16 H16A 109.5 . . ?
C13 C16 H16B 109.5 . . ?
H16A C16 H16B 109.5 . . ?
C13 C16 H16C 109.5 . . ?
H16A C16 H16C 109.5 . . ?
H16B C16 H16C 109.5 . . ?
O4 C17 C20 110.8(3) . . ?
O4 C17 C19 103.5(3) . . ?
C20 C17 C19 110.9(4) . . ?
O4 C17 C18 108.8(3) . . ?
C20 C17 C18 111.4(3) . . ?
C19 C17 C18 111.1(4) . . ?
C17 C18 H18A 109.5 . . ?
C17 C18 H18B 109.5 . . ?
H18A C18 H18B 109.5 . . ?
C17 C18 H18C 109.5 . . ?
H18A C18 H18C 109.5 . . ?
H18B C18 H18C 109.5 . . ?
C17 C19 H19A 109.5 . . ?
C17 C19 H19B 109.5 . . ?
H19A C19 H19B 109.5 . . ?
C17 C19 H19C 109.5 . . ?
H19A C19 H19C 109.5 . . ?
H19B C19 H19C 109.5 . . ?
C17 C20 H20A 109.5 . . ?
C17 C20 H20B 109.5 . . ?
H20A C20 H20B 109.5 . . ?
C17 C20 H20C 109.5 . . ?
H20A C20 H20C 109.5 . . ?
H20B C20 H20C 109.5 . . ?
O7 C21 C24 103.5(3) . . ?
O7 C21 C23 111.5(3) . . ?
C24 C21 C23 111.3(4) . . ?
O7 C21 C22 108.2(3) . . ?
C24 C21 C22 110.6(3) . . ?
C23 C21 C22 111.4(3) . . ?
C21 C22 H22A 109.5 . . ?
C21 C22 H22B 109.5 . . ?
H22A C22 H22B 109.5 . . ?
C21 C22 H22C 109.5 . . ?
H22A C22 H22C 109.5 . . ?
H22B C22 H22C 109.5 . . ?
C21 C23 H23A 109.5 . . ?
C21 C23 H23B 109.5 . . ?
H23A C23 H23B 109.5 . . ?
C21 C23 H23C 109.5 . . ?
H23A C23 H23C 109.5 . . ?
H23B C23 H23C 109.5 . . ?
C21 C24 H24A 109.5 . . ?
C21 C24 H24B 109.5 . . ?
H24A C24 H24B 109.5 . . ?
C21 C24 H24C 109.5 . . ?
H24A C24 H24C 109.5 . . ?
H24B C24 H24C 109.5 . . ?
O8 C25 C28 104.7(3) . . ?
O8 C25 C26 112.0(3) . . ?
C28 C25 C26 110.3(3) . . ?
O8 C25 C27 107.9(3) . . ?
C28 C25 C27 110.3(3) . . ?
C26 C25 C27 111.5(3) . . ?
C25 C26 H26A 109.5 . . ?
C25 C26 H26B 109.5 . . ?
H26A C26 H26B 109.5 . . ?
C25 C26 H26C 109.5 . . ?
H26A C26 H26C 109.5 . . ?
H26B C26 H26C 109.5 . . ?
C25 C27 H27A 109.5 . . ?
C25 C27 H27B 109.5 . . ?
H27A C27 H27B 109.5 . . ?
C25 C27 H27C 109.5 . . ?
H27A C27 H27C 109.5 . . ?
H27B C27 H27C 109.5 . . ?
C25 C28 H28A 109.5 . . ?
C25 C28 H28B 109.5 . . ?
H28A C28 H28B 109.5 . . ?
C25 C28 H28C 109.5 . . ?
H28A C28 H28C 109.5 . . ?
H28B C28 H28C 109.5 . . ?

loop_
_geom_bond_atom_site_label_1
_geom_bond_atom_site_label_2
_geom_bond_distance
_geom_bond_site_symmetry_2
_geom_bond_publ_flag
Cu1 O5 1.962(2) . ?
Cu1 O9 1.976(2) . ?
Cu1 N1 2.008(3) . ?
Cu1 N2 2.050(2) . ?
Cu1 O1 2.138(2) . ?
P1 O1 1.495(2) . ?
P1 O2 1.497(2) . ?
P1 O3 1.578(2) . ?
P1 O4 1.596(2) . ?
P2 O6 1.483(2) . ?
P2 O5 1.516(2) . ?
P2 O8 1.575(2) . ?
P2 O7 1.584(2) . ?
O3 C13 1.473(4) . ?
O4 C17 1.458(4) . ?
O7 C21 1.465(4) . ?
O8 C25 1.467(4) . ?
O9 H9A 0.92(5) . ?
O9 H9B 0.81(5) . ?
N1 C1 1.322(4) . ?
N1 C5 1.357(4) . ?
N2 C12 1.321(4) . ?
N2 C6 1.358(4) . ?
C1 C2 1.397(5) . ?
C1 H1 0.9400 . ?
C2 C3 1.365(5) . ?
C2 H2 0.9400 . ?
C3 C4 1.408(5) . ?
C3 H3 0.9400 . ?
C4 C5 1.397(4) . ?
C4 C9 1.433(5) . ?
C5 C6 1.430(4) . ?
C6 C7 1.399(4) . ?
C7 C10 1.404(5) . ?
C7 C8 1.435(5) . ?
C8 C9 1.341(5) . ?
C8 H8 0.9400 . ?
C9 H9 0.9400 . ?
C10 C11 1.371(5) . ?
C10 H10 0.9400 . ?
C11 C12 1.398(4) . ?
C11 H11 0.9400 . ?
C12 H12 0.9400 . ?
C13 C14 1.494(6) . ?
C13 C15 1.496(6) . ?
C13 C16 1.507(5) . ?
C14 H14A 0.9700 . ?
C14 H14B 0.9700 . ?
C14 H14C 0.9700 . ?
C15 H15A 0.9700 . ?
C15 H15B 0.9700 . ?
C15 H15C 0.9700 . ?
C16 H16A 0.9700 . ?
C16 H16B 0.9700 . ?
C16 H16C 0.9700 . ?
C17 C20 1.496(5) . ?
C17 C19 1.514(5) . ?
C17 C18 1.521(5) . ?
C18 H18A 0.9700 . ?
C18 H18B 0.9700 . ?
C18 H18C 0.9700 . ?
C19 H19A 0.9700 . ?
C19 H19B 0.9700 . ?
C19 H19C 0.9700 . ?
C20 H20A 0.9700 . ?
C20 H20B 0.9700 . ?
C20 H20C 0.9700 . ?
C21 C24 1.504(5) . ?
C21 C23 1.512(5) . ?
C21 C22 1.518(5) . ?
C22 H22A 0.9700 . ?
C22 H22B 0.9700 . ?
C22 H22C 0.9700 . ?
C23 H23A 0.9700 . ?
C23 H23B 0.9700 . ?
C23 H23C 0.9700 . ?
C24 H24A 0.9700 . ?
C24 H24B 0.9700 . ?
C24 H24C 0.9700 . ?
C25 C28 1.511(5) . ?
C25 C26 1.513(5) . ?
C25 C27 1.515(5) . ?
C26 H26A 0.9700 . ?
C26 H26B 0.9700 . ?
C26 H26C 0.9700 . ?
C27 H27A 0.9700 . ?
C27 H27B 0.9700 . ?
C27 H27C 0.9700 . ?
C28 H28A 0.9700 . ?
C28 H28B 0.9700 . ?
C28 H28C 0.9700 . ?

loop_
_geom_hbond_atom_site_label_D
_geom_hbond_atom_site_label_H
_geom_hbond_atom_site_label_A
_geom_hbond_distance_DH
_geom_hbond_distance_HA
_geom_hbond_distance_DA
_geom_hbond_angle_DHA
_geom_hbond_site_symmetry_A
O9 H9A O2 0.92(5) 1.71(5) 2.599(3) 162(4) .
O9 H9B O6 0.81(5) 1.88(5) 2.658(3) 163(4) .
